data_7234279
loop_
_publ_author_name
'Lu, Jiaqing'
'Man, Yuning'
'Zhang, Yabin'
'Lin, Bo'
'Lin, Qi'
'Weng, Zhiqiang'

_publ_section_title
;
 Copper-catalyzed chemoselective synthesis of 4-trifluoromethyl pyrazoles
;
_journal_issue 53
_journal_name_full 'RSC Advances'
_journal_page_first 30952
_journal_paper_doi 10.1039/C9RA07694H
_journal_volume 9
_journal_year 2019
_chemical_formula_moiety 'C10 H7 F3 N2'
_chemical_formula_sum 'C10 H7 F3 N2'
_chemical_formula_weight 212.18
_space_group_crystal_system monoclinic
_space_group_IT_number 14
_space_group_name_Hall '-P 2ybc'
_space_group_name_H-M_alt 'P 1 21/c 1'
_symmetry_space_group_name_Hall '-P 2ybc'
_symmetry_space_group_name_H-M 'P 1 21/c 1'
_atom_sites_solution_hydrogens difmap
_audit_creation_date 2019-04-22
_audit_creation_method
;
Olex2 1.2
(compiled 2018.05.29 svn.r3508 for OlexSys, GUI svn.r5506)
;
_audit_update_record
;
2019-06-18 deposited with the CCDC.    2019-09-26 downloaded from the CCDC.
;
_cell_angle_alpha 90
_cell_angle_beta 104.676(18)
_cell_angle_gamma 90
_cell_formula_units_Z 4
_cell_length_a 11.351(14)
_cell_length_b 7.944(9)
_cell_length_c 10.950(13)
_cell_measurement_reflns_used 1741
_cell_measurement_temperature 296(2)
_cell_measurement_theta_max 24.892
_cell_measurement_theta_min 3.165
_cell_volume 955(2)
_computing_cell_refinement 'SAINT v8.34A (Bruker, 2013)'
_computing_data_reduction 'SAINT v8.34A (Bruker, 2013)'
_computing_molecular_graphics 'Olex2 (Dolomanov et al., 2009)'
_computing_publication_material 'Olex2 (Dolomanov et al., 2009)'
_computing_structure_refinement 'ShelXL (Sheldrick, 2015)'
_computing_structure_solution 'SHELXS-97 (Sheldrick, 1990)'
_diffrn_ambient_temperature 296.15
_diffrn_measured_fraction_theta_full 0.989
_diffrn_measured_fraction_theta_max 0.968
_diffrn_measurement_device_type 'Bruker P4'
_diffrn_measurement_method '\w scans'
_diffrn_radiation_monochromator graphite
_diffrn_radiation_type MoK\a
_diffrn_radiation_wavelength 0.71073
_diffrn_reflns_av_R_equivalents 0.0425
_diffrn_reflns_av_unetI/netI 0.0463
_diffrn_reflns_Laue_measured_fraction_full 0.989
_diffrn_reflns_Laue_measured_fraction_max 0.968
_diffrn_reflns_limit_h_max 14
_diffrn_reflns_limit_h_min -13
_diffrn_reflns_limit_k_max 10
_diffrn_reflns_limit_k_min -6
_diffrn_reflns_limit_l_max 14
_diffrn_reflns_limit_l_min -13
_diffrn_reflns_number 5259
_diffrn_reflns_point_group_measured_fraction_full 0.989
_diffrn_reflns_point_group_measured_fraction_max 0.968
_diffrn_reflns_theta_full 25.242
_diffrn_reflns_theta_max 27.290
_diffrn_reflns_theta_min 1.855
_exptl_absorpt_coefficient_mu 0.131
_exptl_absorpt_correction_T_max 0.7456
_exptl_absorpt_correction_T_min 0.5874
_exptl_absorpt_correction_type multi-scan
_exptl_absorpt_process_details
;
SADABS-2014/3 (Bruker,2014/3) was used for absorption correction.
wR2(int) was 0.0866 before and 0.0512 after correction.
The Ratio of minimum to maximum transmission is 0.7878.
The \l/2 correction factor is 0.00150.
;
_exptl_crystal_colour colorless
_exptl_crystal_density_diffrn 1.475
_exptl_crystal_density_method 'not measured'
_exptl_crystal_description needle
_exptl_crystal_F_000 432
_exptl_crystal_size_max 0.8
_exptl_crystal_size_mid 0.5
_exptl_crystal_size_min 0.2
_refine_diff_density_max 0.656
_refine_diff_density_min -0.865
_refine_diff_density_rms 0.264
_refine_ls_extinction_method none
_refine_ls_goodness_of_fit_ref 1.143
_refine_ls_hydrogen_treatment refall
_refine_ls_matrix_type full
_refine_ls_number_parameters 164
_refine_ls_number_reflns 2075
_refine_ls_number_restraints 0
_refine_ls_restrained_S_all 1.143
_refine_ls_R_factor_all 0.1355
_refine_ls_R_factor_gt 0.1115
_refine_ls_shift/su_max 0.000
_refine_ls_shift/su_mean 0.000
_refine_ls_structure_factor_coef Fsqd
_refine_ls_weighting_details
;
 w=1/[\s^2^(Fo^2^)+(0.2000P)^2^]
 where P=(Fo^2^+2Fc^2^)/3
;
_refine_ls_weighting_scheme calc
_refine_ls_wR_factor_gt 0.2577
_refine_ls_wR_factor_ref 0.2952
_reflns_Friedel_coverage 0.000
_reflns_number_gt 1433
_reflns_number_total 2075
_reflns_threshold_expression 'I > 2\s(I)'
_cod_data_source_file c9ra07694h2.cif
_cod_data_source_block 123
_cod_database_code 7234279
_shelxl_version_number 2013-2
_shelx_space_group_comment
;
The symmetry employed for this shelxl refinement is uniquely defined
by the following loop, which should always be used as a source of
symmetry information in preference to the above space-group names.
They are only intended as comments.
;
_olex2_refinement_description
;
;
_olex2_submission_special_instructions 'No special instructions were received'

loop_
_space_group_symop_operation_xyz
'x, y, z'
'-x, y+1/2, -z+1/2'
'-x, -y, -z'
'x, -y-1/2, z-1/2'

loop_
_atom_site_label
_atom_site_type_symbol
_atom_site_fract_x
_atom_site_fract_y
_atom_site_fract_z
_atom_site_U_iso_or_equiv
_atom_site_adp_type
_atom_site_occupancy
_atom_site_site_symmetry_order
_atom_site_calc_flag
C1 C 0.0489(3) 0.1224(3) 0.2764(3) 0.0414(7) Uani 1 1 d
N1 N -0.0794(2) 0.1246(3) 0.2182(2) 0.0429(6) Uani 1 1 d
C3 C 0.1281(3) 0.0641(4) 0.2067(3) 0.0493(7) Uani 1 1 d
C4 C 0.0930(3) 0.1772(4) 0.4009(3) 0.0508(8) Uani 1 1 d
F1 F -0.4772(2) 0.2198(4) 0.1380(3) 0.1081(10) Uani 1 1 d
C16 C -0.1709(3) 0.1005(3) 0.2748(3) 0.0471(7) Uani 1 1 d
F3 F -0.4601(2) -0.0429(3) 0.1499(3) 0.1056(10) Uani 1 1 d
C8 C -0.2783(3) 0.1140(3) 0.1827(3) 0.0457(7) Uani 1 1 d
F2 F -0.4085(2) 0.1049(4) 0.3173(2) 0.1072(11) Uani 1 1 d
C10 C 0.2973(3) 0.1153(4) 0.3875(4) 0.0585(9) Uani 1 1 d
N4 N -0.1221(2) 0.1549(4) 0.0915(2) 0.0570(7) Uani 1 1 d
C12 C 0.2530(3) 0.0619(4) 0.2641(3) 0.0570(8) Uani 1 1 d
C13 C -0.2423(3) 0.1480(4) 0.0713(3) 0.0573(8) Uani 1 1 d
C14 C 0.2171(3) 0.1731(4) 0.4560(3) 0.0568(8) Uani 1 1 d
C15 C -0.4027(3) 0.0991(4) 0.1978(3) 0.0563(9) Uani 1 1 d
H14 H 0.249(3) 0.204(4) 0.540(3) 0.060(9) Uiso 1 1 d
H3 H 0.092(3) 0.018(5) 0.121(4) 0.071(9) Uiso 1 1 d
H13 H -0.293(3) 0.161(5) -0.018(4) 0.075(10) Uiso 1 1 d
H10 H 0.376(4) 0.115(4) 0.427(3) 0.061(10) Uiso 1 1 d
H4 H 0.041(3) 0.231(4) 0.445(3) 0.067(10) Uiso 1 1 d
H16 H -0.151(4) 0.068(5) 0.358(4) 0.080(12) Uiso 1 1 d
H12 H 0.303(3) 0.036(4) 0.208(3) 0.064(9) Uiso 1 1 d

loop_
_atom_site_aniso_label
_atom_site_aniso_U_11
_atom_site_aniso_U_22
_atom_site_aniso_U_33
_atom_site_aniso_U_23
_atom_site_aniso_U_13
_atom_site_aniso_U_12
C1 0.0391(15) 0.0406(13) 0.0476(16) 0.0035(9) 0.0168(11) 0.0010(9)
N1 0.0401(13) 0.0511(12) 0.0413(12) 0.0033(8) 0.0172(9) 0.0012(8)
C3 0.0487(17) 0.0559(16) 0.0482(16) -0.0015(12) 0.0216(13) -0.0001(12)
C4 0.0469(16) 0.0583(17) 0.0506(16) -0.0073(12) 0.0186(13) 0.0023(12)
F1 0.0543(14) 0.120(2) 0.150(3) 0.0329(16) 0.0252(14) 0.0293(12)
C16 0.0417(16) 0.0578(16) 0.0455(16) 0.0035(11) 0.0181(12) -0.0010(11)
F3 0.0703(16) 0.1014(18) 0.155(3) -0.0410(16) 0.0475(14) -0.0312(12)
C8 0.0415(16) 0.0489(14) 0.0492(16) -0.0030(11) 0.0163(12) 0.0024(10)
F2 0.0541(14) 0.204(3) 0.0704(16) -0.0135(14) 0.0288(11) -0.0104(13)
C10 0.0391(17) 0.0679(19) 0.069(2) 0.0011(14) 0.0146(14) -0.0014(13)
N4 0.0504(16) 0.0810(17) 0.0414(14) 0.0069(11) 0.0149(11) 0.0025(12)
C12 0.0497(18) 0.0616(18) 0.067(2) -0.0001(14) 0.0285(15) 0.0036(13)
C13 0.0486(18) 0.080(2) 0.0446(17) 0.0032(14) 0.0141(13) 0.0060(14)
C14 0.0479(18) 0.0680(18) 0.0537(18) -0.0100(14) 0.0117(13) -0.0046(13)
C15 0.0394(16) 0.0721(19) 0.0582(19) -0.0074(13) 0.0139(13) -0.0007(12)

loop_
_atom_type_symbol
_atom_type_description
_atom_type_scat_dispersion_real
_atom_type_scat_dispersion_imag
_atom_type_scat_source
C C 0.0033 0.0016 'International Tables Vol C Tables 4.2.6.8 and 6.1.1.4'
H H 0.0000 0.0000 'International Tables Vol C Tables 4.2.6.8 and 6.1.1.4'
F F 0.0171 0.0103 'International Tables Vol C Tables 4.2.6.8 and 6.1.1.4'
N N 0.0061 0.0033 'International Tables Vol C Tables 4.2.6.8 and 6.1.1.4'

loop_
_geom_angle_atom_site_label_1
_geom_angle_atom_site_label_2
_geom_angle_atom_site_label_3
_geom_angle
C3 C1 N1 118.9(3)
C3 C1 C4 121.0(3)
C4 C1 N1 120.2(2)
C16 N1 C1 127.3(3)
C16 N1 N4 111.9(2)
N4 N1 C1 120.7(2)
C1 C3 C12 118.6(3)
C14 C4 C1 119.5(3)
N1 C16 C8 107.1(3)
C16 C8 C13 104.6(3)
C16 C8 C15 127.6(3)
C13 C8 C15 127.7(3)
C12 C10 C14 120.0(3)
C13 N4 N1 104.3(2)
C10 C12 C3 120.8(3)
N4 C13 C8 112.1(3)
C4 C14 C10 120.2(3)
F1 C15 F3 103.2(3)
F1 C15 C8 113.3(3)
F3 C15 C8 114.2(2)
F2 C15 F1 106.0(3)
F2 C15 F3 105.9(3)
F2 C15 C8 113.4(3)

loop_
_geom_bond_atom_site_label_1
_geom_bond_atom_site_label_2
_geom_bond_distance
C1 N1 1.434(4)
C1 C3 1.397(4)
C1 C4 1.397(4)
N1 C16 1.352(4)
N1 N4 1.369(4)
C3 C12 1.398(5)
C4 C14 1.385(4)
F1 C15 1.335(4)
C16 C8 1.375(4)
F3 C15 1.341(4)
C8 C13 1.408(4)
C8 C15 1.467(5)
F2 C15 1.328(4)
C10 C12 1.383(5)
C10 C14 1.396(5)
N4 C13 1.326(4)
